data_4071258
loop_
_publ_author_name
'Mikhel, Igor S.'
'R\"uegger, Heinz'
'Butti, Pietro'
'Camponovo, Francesco'
'Huber, Dominik'
'Mezzetti, Antonio'

_publ_section_title
;
 A Chiral Phosphoramidite beyond Monodentate Coordination: Secondary
 \p-Interactions Turn a Dangling Aryl into a Two-, Four-, or Six-Electron
 Donor in d6and d8Complexes
;
_journal_issue 13
_journal_name_full Organometallics
_journal_page_first 2937
_journal_paper_doi 10.1021/om800064r
_journal_volume 27
_journal_year 2008
_chemical_absolute_configuration rm
_chemical_formula_moiety 'C43 H38 F6 N O2 P Rh Sb'
_chemical_formula_sum 'C43 H38 F6 N O2 P Rh Sb'
_chemical_formula_weight 970.37
_chemical_melting_point ?
_chemical_name_common '[Rh(NBD)(1,2-eta-P*,kP)]SbF6 (5a)'
_chemical_name_systematic
; 
 ? 
;
_space_group_IT_number 19
_symmetry_cell_setting orthorhombic
_symmetry_Int_Tables_number 19
_symmetry_space_group_name_Hall 'P 2ac 2ab'
_symmetry_space_group_name_H-M 'P 21 21 21'
_atom_sites_solution_hydrogens geom
_atom_sites_solution_primary direct
_atom_sites_solution_secondary difmap
_audit_creation_method SHELXL-97
_cell_angle_alpha 90.00
_cell_angle_beta 90.00
_cell_angle_gamma 90.00
_cell_formula_units_Z 4
_cell_length_a 11.2449(6)
_cell_length_b 15.0329(8)
_cell_length_c 22.3759(12)
_cell_measurement_reflns_used 5067
_cell_measurement_temperature 200(2)
_cell_measurement_theta_max 25.20
_cell_measurement_theta_min 2.27
_cell_volume 3782.5(3)
_computing_cell_refinement 'Bruker SMART'
_computing_data_collection 'Bruker SMART'
_computing_data_reduction 'Bruker SAINT'
_computing_molecular_graphics 'Bruker SHELXTL'
_computing_publication_material 'Bruker SHELXTL'
_computing_structure_refinement 'SHELXL-97 (Sheldrick, 1997)'
_computing_structure_solution 'SHELXS-97 (Sheldrick, 1990)'
_diffrn_ambient_temperature 200(2)
_diffrn_measured_fraction_theta_full 0.998
_diffrn_measured_fraction_theta_max 0.998
_diffrn_measurement_device_type 'BRUKER APEX'
_diffrn_measurement_method '\w scans'
_diffrn_radiation_monochromator graphite
_diffrn_radiation_source 'fine-focus sealed tube'
_diffrn_radiation_type MoK\a
_diffrn_radiation_wavelength 0.71073
_diffrn_reflns_av_R_equivalents 0.0418
_diffrn_reflns_av_sigmaI/netI 0.0405
_diffrn_reflns_limit_h_max 14
_diffrn_reflns_limit_h_min -14
_diffrn_reflns_limit_k_max 20
_diffrn_reflns_limit_k_min -20
_diffrn_reflns_limit_l_max 29
_diffrn_reflns_limit_l_min -29
_diffrn_reflns_number 39490
_diffrn_reflns_theta_full 28.31
_diffrn_reflns_theta_max 28.31
_diffrn_reflns_theta_min 1.63
_exptl_absorpt_coefficient_mu 1.262
_exptl_absorpt_correction_T_max 0.9225
_exptl_absorpt_correction_T_min 0.7189
_exptl_absorpt_correction_type empirical
_exptl_absorpt_process_details 'Sadabs vers. 2.03'
_exptl_crystal_colour orange
_exptl_crystal_density_diffrn 1.704
_exptl_crystal_density_meas ?
_exptl_crystal_density_method 'not measured'
_exptl_crystal_description plate
_exptl_crystal_F_000 1936
_exptl_crystal_size_max 0.28
_exptl_crystal_size_mid 0.22
_exptl_crystal_size_min 0.07
_refine_diff_density_max 0.987
_refine_diff_density_min -0.338
_refine_diff_density_rms 0.092
_refine_ls_abs_structure_details 'Flack H D (1983), Acta Cryst. A39, 876-881'
_refine_ls_abs_structure_Flack -0.014(16)
_refine_ls_extinction_method none
_refine_ls_goodness_of_fit_ref 1.067
_refine_ls_hydrogen_treatment riding
_refine_ls_matrix_type full
_refine_ls_number_parameters 496
_refine_ls_number_reflns 9357
_refine_ls_number_restraints 0
_refine_ls_restrained_S_all 1.067
_refine_ls_R_factor_all 0.0414
_refine_ls_R_factor_gt 0.0374
_refine_ls_shift/su_max 0.001
_refine_ls_shift/su_mean 0.000
_refine_ls_structure_factor_coef Fsqd
_refine_ls_weighting_details 'calc w=1/[\s^2^(Fo^2^)+(0.0414P)^2^+0.5101P] where P=(Fo^2^+2Fc^2^)/3'
_refine_ls_weighting_scheme calc
_refine_ls_wR_factor_gt 0.0812
_refine_ls_wR_factor_ref 0.0832
_reflns_number_gt 8686
_reflns_number_total 9357
_reflns_threshold_expression >2sigma(I)
_cod_data_source_file om800064r-file002.cif
_cod_data_source_block 5a
_cod_depositor_comments
;
The following automatic conversions were performed:

'_chemical_melting_point' value 'not measured' was changed to '?' -
the value is undefined or not given.

'_symmetry_cell_setting' value
'Orthorhombic' changed to 'orthorhombic' according to
/home/saulius/struct/CIF-dictionaries/cif_core.dic dictionary named
'cif_core.dic' version 2.4.1 from 2010-06-29.

Automatic conversion script
Id: cif_fix_values 1715 2011-07-08 13:25:40Z adriana 

The following automatic conversions were performed:

'_exptl_crystal_density_meas' value 'not measured' was changed to '?'
- the value is perceived as not measured.

Automatic conversion script
Id: cif_fix_values 3008 2015-01-20 13:52:24Z robertas 
;
_cod_database_code 4071258

loop_
_symmetry_equiv_pos_as_xyz
'x, y, z'
'-x+1/2, -y, z+1/2'
'-x, y+1/2, -z+1/2'
'x+1/2, -y+1/2, -z'

loop_
_atom_site_label
_atom_site_type_symbol
_atom_site_fract_x
_atom_site_fract_y
_atom_site_fract_z
_atom_site_U_iso_or_equiv
_atom_site_adp_type
_atom_site_occupancy
_atom_site_symmetry_multiplicity
_atom_site_calc_flag
_atom_site_refinement_flags
Rh1 Rh 0.24859(2) 0.133390(17) 0.191144(11) 0.02717(7) Uani 1 1 d .
P1 P 0.08350(8) 0.20922(5) 0.18077(3) 0.02227(16) Uani 1 1 d .
O1 O 0.0724(2) 0.31263(14) 0.20142(9) 0.0239(4) Uani 1 1 d .
O2 O 0.0484(2) 0.21806(15) 0.11052(10) 0.0276(5) Uani 1 1 d .
N1 N -0.0226(2) 0.16641(18) 0.22194(13) 0.0236(6) Uani 1 1 d .
C1 C 0.4163(4) 0.0496(3) 0.16934(17) 0.0371(8) Uani 1 1 d .
H1A H 0.4283 -0.0131 0.1830 0.045 Uiso 1 1 calc R
C2 C 0.4521(3) 0.1220(3) 0.20085(17) 0.0374(9) Uani 1 1 d .
H2A H 0.4936 0.1182 0.2403 0.045 Uiso 1 1 calc R
C3 C 0.4732(3) 0.1965(3) 0.15607(18) 0.0389(9) Uani 1 1 d .
H3A H 0.5230 0.2478 0.1696 0.047 Uiso 1 1 calc R
C4 C 0.3475(3) 0.2175(2) 0.13459(16) 0.0327(8) Uani 1 1 d .
H4A H 0.3212 0.2792 0.1243 0.039 Uiso 1 1 calc R
C6 C 0.4129(4) 0.0776(2) 0.10353(16) 0.0340(8) Uani 1 1 d .
H6A H 0.4116 0.0289 0.0731 0.041 Uiso 1 1 calc R
C7 C 0.5194(4) 0.1423(3) 0.10171(18) 0.0389(9) Uani 1 1 d .
H7A H 0.5231 0.1776 0.0644 0.047 Uiso 1 1 calc R
H7B H 0.5966 0.1127 0.1094 0.047 Uiso 1 1 calc R
C8 C 0.1094(3) 0.3988(2) 0.11270(14) 0.0221(7) Uani 1 1 d .
C9 C 0.1941(3) 0.4495(2) 0.07844(15) 0.0245(7) Uani 1 1 d .
C10 C 0.1784(3) 0.4661(2) 0.01703(15) 0.0291(7) Uani 1 1 d .
H10A H 0.1075 0.4469 -0.0022 0.035 Uiso 1 1 calc R
C11 C 0.2635(4) 0.5092(3) -0.01519(17) 0.0373(8) Uani 1 1 d .
H11A H 0.2515 0.5194 -0.0566 0.045 Uiso 1 1 calc R
C12 C 0.3696(4) 0.5390(3) 0.01242(18) 0.0400(9) Uani 1 1 d .
H12A H 0.4284 0.5690 -0.0105 0.048 Uiso 1 1 calc R
C13 C 0.3871(3) 0.5246(2) 0.07166(18) 0.0338(8) Uani 1 1 d .
H13A H 0.4581 0.5452 0.0901 0.041 Uiso 1 1 calc R
C14 C 0.3008(3) 0.4793(2) 0.10648(16) 0.0255(7) Uani 1 1 d .
C15 C 0.3203(3) 0.4603(2) 0.16786(16) 0.0280(7) Uani 1 1 d .
H15A H 0.3878 0.4846 0.1875 0.034 Uiso 1 1 calc R
C16 C 0.2435(3) 0.4078(2) 0.19885(14) 0.0257(6) Uani 1 1 d .
H16A H 0.2582 0.3938 0.2396 0.031 Uiso 1 1 calc R
C17 C 0.1416(3) 0.3743(2) 0.16958(14) 0.0218(6) Uani 1 1 d .
C18 C -0.0078(3) 0.3692(2) 0.08885(14) 0.0234(6) Uani 1 1 d .
C19 C -0.0968(3) 0.4293(2) 0.06742(14) 0.0245(7) Uani 1 1 d .
C20 C -0.0800(3) 0.5230(2) 0.06537(14) 0.0291(7) Uani 1 1 d .
H20A H -0.0080 0.5478 0.0799 0.035 Uiso 1 1 calc R
C21 C -0.1655(4) 0.5778(3) 0.04289(18) 0.0374(9) Uani 1 1 d .
H21A H -0.1512 0.6399 0.0405 0.045 Uiso 1 1 calc R
C22 C -0.2741(3) 0.5433(3) 0.02332(18) 0.0386(9) Uani 1 1 d .
H22A H -0.3328 0.5822 0.0075 0.046 Uiso 1 1 calc R
C23 C -0.2967(4) 0.4546(3) 0.02668(17) 0.0371(9) Uani 1 1 d .
H23A H -0.3719 0.4324 0.0144 0.045 Uiso 1 1 calc R
C24 C -0.2091(3) 0.3949(2) 0.04841(15) 0.0283(7) Uani 1 1 d .
C25 C -0.2297(3) 0.3020(3) 0.04989(15) 0.0335(8) Uani 1 1 d .
H25A H -0.3038 0.2791 0.0366 0.040 Uiso 1 1 calc R
C26 C -0.1449(4) 0.2457(2) 0.07001(16) 0.0331(8) Uani 1 1 d .
H26A H -0.1592 0.1834 0.0703 0.040 Uiso 1 1 calc R
C5 C 0.3091(3) 0.1428(3) 0.10296(16) 0.0329(8) Uani 1 1 d .
H5A H 0.2533 0.1475 0.0683 0.039 Uiso 1 1 calc R
C27 C -0.0363(3) 0.2791(2) 0.09044(15) 0.0255(7) Uani 1 1 d .
C28 C -0.0137(3) 0.0687(2) 0.23059(16) 0.0252(7) Uani 1 1 d .
H28A H -0.0643 0.0540 0.2660 0.030 Uiso 1 1 calc R
C29 C -0.0651(4) 0.0173(2) 0.17807(18) 0.0401(9) Uani 1 1 d .
H29A H -0.1464 0.0377 0.1702 0.060 Uiso 1 1 calc R
H29B H -0.0662 -0.0464 0.1876 0.060 Uiso 1 1 calc R
H29C H -0.0159 0.0273 0.1426 0.060 Uiso 1 1 calc R
C30 C 0.1141(3) 0.0406(2) 0.24679(16) 0.0261(7) Uani 1 1 d .
C31 C 0.1792(3) 0.0865(2) 0.29037(16) 0.0299(8) Uani 1 1 d .
H31A H 0.1350 0.1317 0.3145 0.036 Uiso 1 1 calc R
C32 C 0.2793(3) 0.0485(3) 0.31683(18) 0.0399(9) Uani 1 1 d .
H32A H 0.3220 0.0802 0.3466 0.048 Uiso 1 1 calc R
C33 C 0.3164(4) -0.0353(3) 0.2997(2) 0.0483(12) Uani 1 1 d .
H33A H 0.3815 -0.0629 0.3194 0.058 Uiso 1 1 calc R
C34 C 0.2588(4) -0.0783(2) 0.2544(2) 0.0508(12) Uani 1 1 d .
H34A H 0.2873 -0.1345 0.2413 0.061 Uiso 1 1 calc R
C35 C 0.1588(4) -0.0415(2) 0.2268(2) 0.0419(10) Uani 1 1 d .
H35A H 0.1212 -0.0718 0.1947 0.050 Uiso 1 1 calc R
C36 C -0.1254(3) 0.2148(2) 0.24861(16) 0.0271(7) Uani 1 1 d .
H36A H -0.1229 0.2763 0.2317 0.033 Uiso 1 1 calc R
C37 C -0.2442(3) 0.1761(2) 0.23012(18) 0.0389(8) Uani 1 1 d .
H37A H -0.2481 0.1725 0.1864 0.058 Uiso 1 1 calc R
H37B H -0.3085 0.2143 0.2448 0.058 Uiso 1 1 calc R
H37C H -0.2528 0.1163 0.2471 0.058 Uiso 1 1 calc R
C38 C -0.1080(3) 0.2251(2) 0.31579(17) 0.0301(8) Uani 1 1 d .
C39 C -0.1934(4) 0.1997(3) 0.3575(2) 0.0429(9) Uani 1 1 d .
H39A H -0.2653 0.1728 0.3444 0.051 Uiso 1 1 calc R
C40 C -0.1741(4) 0.2134(3) 0.4181(2) 0.0505(12) Uani 1 1 d .
H40A H -0.2338 0.1965 0.4459 0.061 Uiso 1 1 calc R
C41 C -0.0717(5) 0.2504(3) 0.43843(19) 0.0487(11) Uani 1 1 d .
H41A H -0.0590 0.2580 0.4801 0.058 Uiso 1 1 calc R
C42 C 0.0144(4) 0.2769(3) 0.39774(18) 0.0394(9) Uani 1 1 d .
H42A H 0.0858 0.3040 0.4113 0.047 Uiso 1 1 calc R
C43 C -0.0042(3) 0.2637(2) 0.33715(16) 0.0301(8) Uani 1 1 d .
H43A H 0.0554 0.2816 0.3096 0.036 Uiso 1 1 calc R
Sb1 Sb 0.57798(2) 0.808191(18) 0.144153(12) 0.03854(7) Uani 1 1 d .
F1 F 0.4981(3) 0.8317(2) 0.21517(15) 0.0787(10) Uani 1 1 d .
F2 F 0.4515(3) 0.8511(2) 0.10021(18) 0.0991(13) Uani 1 1 d .
F3 F 0.6654(4) 0.7821(3) 0.07592(14) 0.1046(14) Uani 1 1 d .
F4 F 0.7057(2) 0.76627(18) 0.18946(13) 0.0582(7) Uani 1 1 d .
F5 F 0.6431(3) 0.92255(18) 0.14809(14) 0.0650(8) Uani 1 1 d .
F6 F 0.5128(3) 0.69384(19) 0.1442(2) 0.0987(14) Uani 1 1 d .

loop_
_atom_site_aniso_label
_atom_site_aniso_U_11
_atom_site_aniso_U_22
_atom_site_aniso_U_33
_atom_site_aniso_U_23
_atom_site_aniso_U_13
_atom_site_aniso_U_12
Rh1 0.02359(12) 0.03236(13) 0.02557(12) 0.00651(10) 0.00496(12) 0.00570(12)
P1 0.0233(4) 0.0203(4) 0.0232(4) 0.0025(3) -0.0004(3) -0.0002(3)
O1 0.0283(11) 0.0199(10) 0.0234(10) 0.0010(8) -0.0014(9) -0.0008(10)
O2 0.0330(14) 0.0252(12) 0.0246(12) 0.0008(9) -0.0059(10) 0.0008(10)
N1 0.0229(14) 0.0173(13) 0.0306(15) 0.0007(11) 0.0022(11) -0.0010(11)
C1 0.0299(19) 0.0371(19) 0.044(2) 0.0049(16) 0.0114(17) 0.0084(17)
C2 0.0222(17) 0.055(2) 0.035(2) -0.0003(18) 0.0008(14) 0.0103(16)
C3 0.0288(18) 0.041(2) 0.047(2) -0.0133(19) 0.0104(16) -0.0090(17)
C4 0.0352(19) 0.0297(18) 0.0332(19) 0.0010(15) 0.0102(16) 0.0018(15)
C6 0.0345(19) 0.0308(18) 0.0369(19) -0.0067(15) 0.0100(17) -0.0021(17)
C7 0.039(2) 0.039(2) 0.039(2) -0.0043(18) 0.0138(17) -0.0022(18)
C8 0.0220(16) 0.0201(14) 0.0241(15) -0.0010(12) -0.0040(12) 0.0020(12)
C9 0.0230(16) 0.0223(16) 0.0282(17) 0.0025(13) -0.0010(13) 0.0034(13)
C10 0.0294(19) 0.0301(18) 0.0277(17) -0.0001(14) -0.0023(14) 0.0018(15)
C11 0.036(2) 0.039(2) 0.0361(19) 0.0071(15) 0.0059(18) 0.0009(18)
C12 0.035(2) 0.039(2) 0.046(2) 0.0114(18) 0.0097(17) -0.0044(17)
C13 0.0276(19) 0.0290(18) 0.045(2) 0.0045(16) 0.0036(16) -0.0052(15)
C14 0.0229(16) 0.0216(16) 0.0321(18) 0.0038(13) 0.0018(14) -0.0016(13)
C15 0.0254(18) 0.0227(16) 0.0360(18) -0.0027(14) -0.0084(14) -0.0011(13)
C16 0.0276(16) 0.0249(15) 0.0247(15) -0.0008(12) -0.0041(15) 0.0034(14)
C17 0.0241(16) 0.0180(14) 0.0231(14) -0.0005(12) 0.0007(12) -0.0006(13)
C18 0.0231(16) 0.0267(16) 0.0205(15) 0.0035(13) -0.0010(12) -0.0014(14)
C19 0.0259(17) 0.0295(16) 0.0180(14) 0.0018(12) 0.0001(12) 0.0004(14)
C20 0.0284(18) 0.0275(16) 0.0312(17) 0.0002(13) 0.0025(15) 0.0014(16)
C21 0.039(2) 0.033(2) 0.040(2) 0.0016(17) 0.0023(17) 0.0076(17)
C22 0.032(2) 0.043(2) 0.040(2) 0.0045(17) -0.0063(16) 0.0109(17)
C23 0.0262(18) 0.052(3) 0.0330(19) -0.0013(18) -0.0039(16) 0.0033(17)
C24 0.0214(16) 0.0382(19) 0.0254(16) 0.0030(14) -0.0013(13) -0.0014(14)
C25 0.0274(19) 0.0392(19) 0.0338(17) 0.0020(16) -0.0084(14) -0.0103(16)
C26 0.041(2) 0.0284(18) 0.0298(18) 0.0012(15) -0.0077(16) -0.0111(16)
C5 0.0337(19) 0.042(2) 0.0231(17) 0.0012(16) 0.0057(15) 0.0014(17)
C27 0.0275(17) 0.0265(17) 0.0225(16) -0.0003(13) -0.0036(13) -0.0008(13)
C28 0.0218(16) 0.0172(15) 0.0365(18) 0.0024(13) 0.0000(14) -0.0020(13)
C29 0.037(2) 0.0274(18) 0.056(2) -0.0080(17) -0.0117(19) -0.0004(16)
C30 0.0205(16) 0.0210(15) 0.0369(18) 0.0075(14) 0.0057(13) -0.0017(13)
C31 0.0221(17) 0.0350(19) 0.0326(18) 0.0042(15) 0.0066(14) 0.0033(14)
C32 0.031(2) 0.053(2) 0.035(2) 0.0129(18) 0.0009(15) 0.0009(17)
C33 0.029(2) 0.044(2) 0.072(3) 0.036(2) 0.005(2) 0.0071(18)
C34 0.0266(19) 0.0218(17) 0.104(4) 0.010(2) 0.017(3) 0.0028(17)
C35 0.030(2) 0.0232(18) 0.073(3) -0.0055(19) 0.0079(19) -0.0013(16)
C36 0.0201(16) 0.0220(16) 0.0394(19) 0.0025(14) 0.0020(14) 0.0008(12)
C37 0.0247(17) 0.0338(19) 0.058(2) -0.0031(16) -0.0006(19) 0.0026(17)
C38 0.0255(17) 0.0234(16) 0.041(2) 0.0010(15) 0.0096(15) 0.0074(13)
C39 0.040(2) 0.035(2) 0.055(2) 0.004(2) 0.015(2) -0.0033(18)
C40 0.057(3) 0.048(3) 0.047(2) 0.004(2) 0.027(2) -0.002(2)
C41 0.072(3) 0.039(2) 0.035(2) -0.0017(16) 0.013(2) 0.006(2)
C42 0.050(2) 0.0317(19) 0.037(2) -0.0036(16) 0.0017(18) 0.0031(18)
C43 0.0306(19) 0.0237(17) 0.0361(19) 0.0035(14) 0.0090(15) 0.0022(14)
Sb1 0.03609(14) 0.03796(14) 0.04156(14) -0.00501(11) -0.00744(12) 0.00408(12)
F1 0.071(2) 0.086(2) 0.080(2) 0.0139(17) 0.0405(18) 0.0200(17)
F2 0.095(3) 0.075(2) 0.126(3) -0.002(2) -0.074(2) 0.025(2)
F3 0.132(3) 0.138(4) 0.0437(17) -0.029(2) 0.005(2) 0.041(3)
F4 0.0507(15) 0.0566(16) 0.0674(18) -0.0100(14) -0.0233(14) 0.0165(12)
F5 0.0707(18) 0.0442(15) 0.080(2) 0.0100(15) 0.0027(17) -0.0137(14)
F6 0.070(2) 0.0401(16) 0.186(4) -0.013(2) -0.056(3) -0.0070(15)

loop_
_atom_type_symbol
_atom_type_description
_atom_type_scat_dispersion_real
_atom_type_scat_dispersion_imag
_atom_type_scat_source
C C 0.0033 0.0016 'International Tables Vol C Tables 4.2.6.8 and 6.1.1.4'
H H 0.0000 0.0000 'International Tables Vol C Tables 4.2.6.8 and 6.1.1.4'
N N 0.0061 0.0033 'International Tables Vol C Tables 4.2.6.8 and 6.1.1.4'
O O 0.0106 0.0060 'International Tables Vol C Tables 4.2.6.8 and 6.1.1.4'
F F 0.0171 0.0103 'International Tables Vol C Tables 4.2.6.8 and 6.1.1.4'
P P 0.1023 0.0942 'International Tables Vol C Tables 4.2.6.8 and 6.1.1.4'
Rh Rh -1.1178 0.9187 'International Tables Vol C Tables 4.2.6.8 and 6.1.1.4'
Sb Sb -0.5866 1.5461 'International Tables Vol C Tables 4.2.6.8 and 6.1.1.4'

loop_
_geom_angle_atom_site_label_1
_geom_angle_atom_site_label_2
_geom_angle_atom_site_label_3
_geom_angle
C5 Rh1 C4 38.81(15)
C5 Rh1 P1 98.08(11)
C4 Rh1 P1 94.09(11)
C5 Rh1 C2 76.75(15)
C4 Rh1 C2 64.97(15)
P1 Rh1 C2 152.85(11)
C5 Rh1 C1 64.78(15)
C4 Rh1 C1 76.72(14)
P1 Rh1 C1 161.65(10)
C2 Rh1 C1 34.15(14)
C5 Rh1 C30 137.09(14)
C4 Rh1 C30 172.41(14)
P1 Rh1 C30 79.85(8)
C2 Rh1 C30 122.18(13)
C1 Rh1 C30 107.78(12)
C5 Rh1 C31 167.22(14)
C4 Rh1 C31 151.99(14)
P1 Rh1 C31 88.61(8)
C2 Rh1 C31 102.07(13)
C1 Rh1 C31 107.02(12)
C30 Rh1 C31 33.48(12)
O2 P1 O1 100.25(12)
O2 P1 N1 113.50(14)
O1 P1 N1 99.18(13)
O2 P1 Rh1 110.53(10)
O1 P1 Rh1 122.16(9)
N1 P1 Rh1 110.66(10)
C17 O1 P1 116.35(19)
C27 O2 P1 122.0(2)
C28 N1 C36 118.9(3)
C28 N1 P1 114.4(2)
C36 N1 P1 126.7(2)
C2 C1 C6 106.6(3)
C2 C1 Rh1 72.3(2)
C6 C1 Rh1 91.9(2)
C1 C2 C3 107.1(3)
C1 C2 Rh1 73.5(2)
C3 C2 Rh1 92.2(2)
C2 C3 C4 102.4(3)
C2 C3 C7 100.5(3)
C4 C3 C7 99.9(3)
C5 C4 C3 106.2(3)
C5 C4 Rh1 70.0(2)
C3 C4 Rh1 100.1(2)
C5 C6 C1 101.8(3)
C5 C6 C7 100.8(3)
C1 C6 C7 100.3(3)
C6 C7 C3 92.9(3)
C17 C8 C9 117.4(3)
C17 C8 C18 119.0(3)
C9 C8 C18 123.5(3)
C10 C9 C14 118.6(3)
C10 C9 C8 122.0(3)
C14 C9 C8 119.2(3)
C11 C10 C9 120.8(4)
C10 C11 C12 120.8(4)
C13 C12 C11 119.8(4)
C12 C13 C14 120.9(4)
C13 C14 C15 121.5(3)
C13 C14 C9 119.0(3)
C15 C14 C9 119.5(3)
C16 C15 C14 120.8(3)
C15 C16 C17 119.1(3)
C8 C17 O1 120.1(3)
C8 C17 C16 123.2(3)
O1 C17 C16 116.7(3)
C27 C18 C19 117.5(3)
C27 C18 C8 119.0(3)
C19 C18 C8 123.3(3)
C20 C19 C24 117.8(3)
C20 C19 C18 123.0(3)
C24 C19 C18 119.2(3)
C21 C20 C19 121.2(4)
C20 C21 C22 120.6(4)
C23 C22 C21 120.6(4)
C22 C23 C24 120.7(4)
C25 C24 C23 121.3(3)
C25 C24 C19 119.6(3)
C23 C24 C19 119.1(3)
C26 C25 C24 120.7(3)
C25 C26 C27 120.0(3)
C4 C5 C6 106.1(3)
C4 C5 Rh1 71.1(2)
C6 C5 Rh1 101.4(2)
C18 C27 O2 119.4(3)
C18 C27 C26 122.8(3)
O2 C27 C26 117.7(3)
N1 C28 C29 112.1(3)
N1 C28 C30 111.4(3)
C29 C28 C30 113.4(3)
C31 C30 C35 117.8(3)
C31 C30 C28 121.0(3)
C35 C30 C28 120.0(3)
C31 C30 Rh1 75.30(19)
C35 C30 Rh1 96.9(2)
C28 C30 Rh1 107.8(2)
C32 C31 C30 121.0(4)
C32 C31 Rh1 104.2(2)
C30 C31 Rh1 71.23(19)
C33 C32 C31 120.0(4)
C34 C33 C32 119.6(4)
C33 C34 C35 121.5(4)
C34 C35 C30 119.7(4)
N1 C36 C37 112.8(3)
N1 C36 C38 110.1(3)
C37 C36 C38 115.0(3)
C43 C38 C39 117.6(4)
C43 C38 C36 119.4(3)
C39 C38 C36 123.0(3)
C40 C39 C38 120.4(4)
C41 C40 C39 121.3(4)
C40 C41 C42 119.3(4)
C43 C42 C41 119.7(4)
C42 C43 C38 121.6(4)
F2 Sb1 F3 92.50(19)
F2 Sb1 F1 90.95(18)
F3 Sb1 F1 176.55(17)
F2 Sb1 F4 179.11(16)
F3 Sb1 F4 88.17(16)
F1 Sb1 F4 88.38(14)
F2 Sb1 F6 91.13(16)
F3 Sb1 F6 90.8(2)
F1 Sb1 F6 89.11(17)
F4 Sb1 F6 89.45(13)
F2 Sb1 F5 90.34(15)
F3 Sb1 F5 91.48(17)
F1 Sb1 F5 88.53(15)
F4 Sb1 F5 89.05(13)
F6 Sb1 F5 177.24(18)

loop_
_geom_bond_atom_site_label_1
_geom_bond_atom_site_label_2
_geom_bond_distance
Rh1 C5 2.092(3)
Rh1 C4 2.106(4)
Rh1 P1 2.1908(9)
Rh1 C2 2.305(3)
Rh1 C1 2.320(4)
Rh1 C30 2.405(3)
Rh1 C31 2.457(4)
P1 O2 1.626(2)
P1 O1 1.627(2)
P1 N1 1.639(3)
O1 C17 1.404(4)
O2 C27 1.396(4)
N1 C28 1.485(4)
N1 C36 1.491(4)
C1 C2 1.358(6)
C1 C6 1.532(5)
C2 C3 1.521(6)
C3 C4 1.526(6)
C3 C7 1.554(5)
C4 C5 1.395(5)
C6 C5 1.524(5)
C6 C7 1.543(5)
C8 C17 1.374(4)
C8 C9 1.441(5)
C8 C18 1.489(4)
C9 C10 1.408(5)
C9 C14 1.427(5)
C10 C11 1.362(5)
C11 C12 1.416(6)
C12 C13 1.357(5)
C13 C14 1.418(5)
C14 C15 1.420(5)
C15 C16 1.360(5)
C16 C17 1.413(4)
C18 C27 1.392(5)
C18 C19 1.432(5)
C19 C20 1.421(5)
C19 C24 1.431(5)
C20 C21 1.362(5)
C21 C22 1.397(6)
C22 C23 1.360(6)
C23 C24 1.418(5)
C24 C25 1.415(5)
C25 C26 1.352(5)
C26 C27 1.398(5)
C28 C29 1.521(5)
C28 C30 1.541(5)
C30 C31 1.401(5)
C30 C35 1.406(5)
C31 C32 1.395(5)
C32 C33 1.381(6)
C33 C34 1.366(7)
C34 C35 1.396(6)
C36 C37 1.515(5)
C36 C38 1.524(5)
C38 C43 1.388(5)
C38 C39 1.392(5)
C39 C40 1.389(6)
C40 C41 1.358(7)
C41 C42 1.387(6)
C42 C43 1.386(5)
Sb1 F2 1.845(3)
Sb1 F3 1.858(3)
Sb1 F1 1.859(3)
Sb1 F4 1.867(2)
Sb1 F6 1.869(3)
Sb1 F5 1.871(3)
